data_7029329
loop_
_publ_author_name
'Calvo, Beatriz'
'Mac\'ias, Ram\'on'
'Artigas, Maria Jose'
'Lahoz, Fernando J.'
'Oro, Luis A.'

_publ_section_title
;
 Unusual cationic rhodathiaboranes: synthesis and characterization of
 [8,8,8-(H)(PR3)2-9-(Py)-nido-8,7-RhSB9H10](+) and
 [1,3-\m-(H)-1,1-(PR3)2-3-(Py)-isonido-1,2-RhSB9H8](+).
;
_journal_issue 13
_journal_name_full 'Dalton transactions (Cambridge, England : 2003)'
_journal_page_first 5121
_journal_page_last 5133
_journal_paper_doi 10.1039/c3dt52018h
_journal_volume 43
_journal_year 2014
_chemical_formula_moiety '3 (C26 H38 B9 N P2 Rh S), 3 (C F3 S O3), 5 (C H2 Cl2)'
_chemical_formula_sum 'C86 H124 B27 Cl10 F9 N3 O9 P6 Rh3 S6'
_chemical_formula_weight 2848.16
_chemical_name_systematic
;
?
;
_space_group_IT_number 2
_symmetry_cell_setting triclinic
_symmetry_space_group_name_Hall '-P 1'
_symmetry_space_group_name_H-M 'P -1'
_atom_sites_solution_hydrogens geom
_atom_sites_solution_primary direct
_atom_sites_solution_secondary difmap
_audit_creation_method SHELXL-97
_cell_angle_alpha 106.782(4)
_cell_angle_beta 96.410(4)
_cell_angle_gamma 94.265(4)
_cell_formula_units_Z 2
_cell_length_a 15.722(3)
_cell_length_b 17.815(4)
_cell_length_c 23.470(5)
_cell_measurement_reflns_used 4048
_cell_measurement_temperature 100(2)
_cell_measurement_theta_max 22.64
_cell_measurement_theta_min 2.34
_cell_volume 6215(2)
_computing_cell_refinement 'APEX2 v. 2008.4 (Bruker AXS, 2008)'
_computing_data_collection 'APEX2 v. 2008.4 (Bruker AXS, 2008)'
_computing_data_reduction 'APEX2 v. 2008.4 (Bruker AXS, 2008)'
_computing_molecular_graphics ORTEP
_computing_publication_material ENCIFER
_computing_structure_refinement 'SHELXL-97 (Sheldrick, 1997)'
_computing_structure_solution 'SHELXS-97 (Sheldrick, 1990)'
_diffrn_ambient_temperature 100(2)
_diffrn_detector_area_resol_mean 8.26
_diffrn_measured_fraction_theta_full 0.966
_diffrn_measured_fraction_theta_max 0.842
_diffrn_measurement_device_type 'Bruker APEX DUO system'
_diffrn_measurement_method '\w rotations with narrow frames'
_diffrn_radiation_monochromator graphite
_diffrn_radiation_source 'fine-focus sealed tube'
_diffrn_radiation_type MoK\a
_diffrn_radiation_wavelength 0.71073
_diffrn_reflns_av_R_equivalents 0.0874
_diffrn_reflns_av_sigmaI/netI 0.1892
_diffrn_reflns_limit_h_max 21
_diffrn_reflns_limit_h_min -21
_diffrn_reflns_limit_k_max 23
_diffrn_reflns_limit_k_min -24
_diffrn_reflns_limit_l_max 32
_diffrn_reflns_limit_l_min -23
_diffrn_reflns_number 52276
_diffrn_reflns_theta_full 25.00
_diffrn_reflns_theta_max 29.71
_diffrn_reflns_theta_min 1.68
_diffrn_standards_decay_% no-decay
_exptl_absorpt_coefficient_mu 0.852
_exptl_absorpt_correction_T_max 0.9145
_exptl_absorpt_correction_T_min 0.7210
_exptl_absorpt_correction_type multi-scan
_exptl_absorpt_process_details
;
Multi-scan correction included in APEX2 package (Bruker AXS, 2008)
;
_exptl_crystal_colour Yellow
_exptl_crystal_density_diffrn 1.522
_exptl_crystal_density_method 'not measured'
_exptl_crystal_description Block
_exptl_crystal_F_000 2880
_exptl_crystal_size_max 0.210
_exptl_crystal_size_mid 0.169
_exptl_crystal_size_min 0.05
_refine_diff_density_max 2.654
_refine_diff_density_min -1.360
_refine_diff_density_rms 0.134
_refine_ls_extinction_method none
_refine_ls_goodness_of_fit_ref 0.978
_refine_ls_hydrogen_treatment constr
_refine_ls_matrix_type full
_refine_ls_number_parameters 1424
_refine_ls_number_reflns 29709
_refine_ls_number_restraints 57
_refine_ls_restrained_S_all 0.978
_refine_ls_R_factor_all 0.1838
_refine_ls_R_factor_gt 0.0747
_refine_ls_shift/su_max 0.005
_refine_ls_shift/su_mean 0.000
_refine_ls_structure_factor_coef Fsqd
_refine_ls_weighting_details 'calc w=1/[\s^2^(Fo^2^)+(0.0721P)^2^+0.0000P] where P=(Fo^2^+2Fc^2^)/3'
_refine_ls_weighting_scheme calc
_refine_ls_wR_factor_gt 0.1485
_refine_ls_wR_factor_ref 0.1906
_reflns_number_gt 14227
_reflns_number_total 29709
_reflns_threshold_expression >2sigma(I)
_cod_data_source_file c3dt52018h.txt
_cod_data_source_block compnd_5
_cod_depositor_comments
;
The following automatic conversions were performed:

'_symmetry_cell_setting' value 'Triclinic' changed to 'triclinic'
according to
/usr/data/users/saulius/crontab/automatic-downloads/current/RSC/lib/dictionaries/cif_core.dic
dictionary named 'cif_core.dic' version 2.4.2 from 2011-04-26.

Automatic conversion script
Id: cif_fix_values 2281 2013-09-26 08:29:07Z andrius 
;
_cod_database_code 7029329

loop_
_symmetry_equiv_pos_as_xyz
'x, y, z'
'-x, -y, -z'

loop_
_atom_site_label
_atom_site_type_symbol
_atom_site_fract_x
_atom_site_fract_y
_atom_site_fract_z
_atom_site_U_iso_or_equiv
_atom_site_adp_type
_atom_site_occupancy
_atom_site_symmetry_multiplicity
_atom_site_calc_flag
_atom_site_refinement_flags
_atom_site_disorder_assembly
_atom_site_disorder_group
B61 B 0.1258(6) 0.7368(6) 0.7432(5) 0.049(3) Uani 1 1 d . . .
H61B H 0.0804 0.7553 0.7108 0.058 Uiso 1 1 calc R . .
N1 N 0.0627(4) 0.8332(4) 0.8528(3) 0.0385(17) Uani 1 1 d . . .
Rh11 Rh 0.24860(3) 0.81994(4) 0.79994(3) 0.03007(15) Uani 1 1 d . . .
P1 P 0.26847(13) 0.88918(13) 0.73111(10) 0.0353(5) Uani 1 1 d . . .
S21 S 0.33383(13) 0.71709(12) 0.76405(10) 0.0406(5) Uani 1 1 d . . .
B31 B 0.1296(5) 0.7821(5) 0.8217(4) 0.032(2) Uani 1 1 d . . .
B41 B 0.2896(6) 0.6868(6) 0.8260(5) 0.045(3) Uani 1 1 d . . .
H41B H 0.3449 0.7011 0.8632 0.053 Uiso 1 1 calc R . .
B51 B 0.2235(7) 0.7025(7) 0.7137(5) 0.055(3) Uani 1 1 d . . .
H51B H 0.2289 0.7047 0.6670 0.066 Uiso 1 1 calc R . .
B71 B 0.1917(6) 0.7306(6) 0.8549(5) 0.046(3) Uani 1 1 d . . .
H71B H 0.1968 0.7465 0.9050 0.056 Uiso 1 1 calc R . .
B81 B 0.2519(8) 0.6224(6) 0.7475(7) 0.073(4) Uani 1 1 d . . .
H81B H 0.2729 0.5644 0.7231 0.088 Uiso 1 1 calc R . .
B91 B 0.1004(6) 0.6833(6) 0.7954(5) 0.052(3) Uani 1 1 d . . .
H91B H 0.0341 0.6598 0.7997 0.063 Uiso 1 1 calc R . .
B101 B 0.1919(7) 0.6321(6) 0.8063(5) 0.056(3) Uani 1 1 d . . .
H11U H 0.1844 0.5816 0.8254 0.067 Uiso 1 1 calc R . .
B111 B 0.1484(7) 0.6342(7) 0.7340(6) 0.072(4) Uani 1 1 d . . .
H11X H 0.1089 0.5835 0.6989 0.086 Uiso 1 1 calc R . .
C1 C 0.0697(6) 0.8577(7) 0.9126(5) 0.069(3) Uani 1 1 d . . .
H1 H 0.1166 0.8442 0.9354 0.083 Uiso 1 1 calc R . .
C2 C 0.0114(7) 0.9017(7) 0.9420(6) 0.082(4) Uani 1 1 d . . .
H2 H 0.0167 0.9168 0.9846 0.098 Uiso 1 1 calc R . .
C3 C -0.0613(6) 0.9004(7) 0.8497(6) 0.076(4) Uani 1 1 d . . .
H3 H -0.1067 0.9156 0.8267 0.091 Uiso 1 1 calc R . .
C4 C -0.0537(6) 0.9237(6) 0.9099(6) 0.065(3) Uani 1 1 d . . .
H4 H -0.0938 0.9553 0.9299 0.078 Uiso 1 1 calc R . .
C5 C -0.0017(5) 0.8537(6) 0.8211(5) 0.057(3) Uani 1 1 d . . .
H5 H -0.0075 0.8365 0.7785 0.068 Uiso 1 1 calc R . .
C6 C 0.3034(4) 0.9798(4) 0.9338(3) 0.0292(17) Uani 1 1 d . . .
C7 C 0.2283(5) 1.0096(4) 0.9183(4) 0.0341(19) Uani 1 1 d . . .
H7 H 0.1989 0.9898 0.8784 0.041 Uiso 1 1 calc R . .
C9 C 0.1953(5) 1.0683(5) 0.9603(4) 0.042(2) Uani 1 1 d . . .
H9 H 0.1427 1.0869 0.9494 0.051 Uiso 1 1 calc R . .
C10 C 0.2384(5) 1.0993(5) 1.0173(4) 0.038(2) Uani 1 1 d . . .
H10 H 0.2168 1.1405 1.0457 0.046 Uiso 1 1 calc R . .
C11 C 0.3136(5) 1.0704(5) 1.0333(4) 0.041(2) Uani 1 1 d . . .
H11 H 0.3427 1.0909 1.0732 0.049 Uiso 1 1 calc R . .
C12 C 0.3469(5) 1.0125(4) 0.9923(4) 0.0353(19) Uani 1 1 d . . .
H12 H 0.3996 0.9945 1.0037 0.042 Uiso 1 1 calc R . .
C13 C 0.3913(4) 0.8451(4) 0.9287(3) 0.0273(16) Uani 1 1 d . . .
C14 C 0.3430(5) 0.8277(5) 0.9703(4) 0.0376(19) Uani 1 1 d . . .
H14 H 0.2881 0.8461 0.9740 0.045 Uiso 1 1 calc R . .
C15 C 0.3745(6) 0.7835(4) 1.0064(4) 0.042(2) Uani 1 1 d . . .
H15 H 0.3401 0.7704 1.0337 0.051 Uiso 1 1 calc R . .
C16 C 0.4552(6) 0.7587(5) 1.0029(4) 0.041(2) Uani 1 1 d . . .
H16 H 0.4770 0.7294 1.0282 0.050 Uiso 1 1 calc R . .
C17 C 0.5033(5) 0.7766(5) 0.9629(4) 0.037(2) Uani 1 1 d . . .
H17 H 0.5590 0.7596 0.9602 0.045 Uiso 1 1 calc R . .
C18 C 0.4718(5) 0.8196(4) 0.9260(3) 0.0316(18) Uani 1 1 d . . .
H18 H 0.5063 0.8316 0.8984 0.038 Uiso 1 1 calc R . .
C19 C 0.4419(4) 0.9466(4) 0.8596(3) 0.0244(16) Uani 1 1 d . . .
C20 C 0.4697(5) 1.0265(5) 0.8836(4) 0.0352(19) Uani 1 1 d . . .
H20 H 0.4406 1.0591 0.9130 0.042 Uiso 1 1 calc R . .
C21 C 0.5403(6) 1.0585(5) 0.8644(4) 0.047(2) Uani 1 1 d . . .
H21 H 0.5591 1.1134 0.8802 0.057 Uiso 1 1 calc R . .
C22 C 0.5824(5) 1.0116(6) 0.8232(4) 0.052(3) Uani 1 1 d . . .
H22 H 0.6305 1.0344 0.8103 0.062 Uiso 1 1 calc R . .
C23 C 0.5576(5) 0.9322(5) 0.7994(4) 0.042(2) Uani 1 1 d . . .
H23 H 0.5882 0.8998 0.7710 0.051 Uiso 1 1 calc R . .
C24 C 0.4860(5) 0.9003(5) 0.8183(3) 0.0328(18) Uani 1 1 d . . .
H24 H 0.4676 0.8455 0.8022 0.039 Uiso 1 1 calc R . .
C25 C 0.2951(5) 0.9963(5) 0.7600(4) 0.042(2) Uani 1 1 d . . .
H25A H 0.2963 1.0182 0.7263 0.064 Uiso 1 1 calc R . .
H25B H 0.3518 1.0087 0.7847 0.064 Uiso 1 1 calc R . .
H25C H 0.2516 1.0193 0.7845 0.064 Uiso 1 1 calc R . .
C26 C 0.3498(5) 0.8587(5) 0.6837(4) 0.049(2) Uani 1 1 d . . .
H26A H 0.3380 0.8020 0.6628 0.073 Uiso 1 1 calc R . .
H26B H 0.4065 0.8697 0.7083 0.073 Uiso 1 1 calc R . .
H26C H 0.3493 0.8877 0.6540 0.073 Uiso 1 1 calc R . .
C27 C 0.1734(5) 0.8790(5) 0.6784(4) 0.045(2) Uani 1 1 d . . .
H27A H 0.1249 0.8950 0.7002 0.067 Uiso 1 1 calc R . .
H27B H 0.1604 0.8238 0.6536 0.067 Uiso 1 1 calc R . .
H27C H 0.1829 0.9125 0.6526 0.067 Uiso 1 1 calc R . .
N2 N 0.4346(3) 0.4206(3) 0.1284(3) 0.0246(13) Uani 1 1 d . . .
S22 S 0.16239(12) 0.37923(11) 0.23388(9) 0.0318(5) Uani 1 1 d . . .
P2 P 0.34635(11) 0.90076(11) 0.88039(9) 0.0262(4) Uani 1 1 d . . .
Rh12 Rh 0.25407(3) 0.44717(3) 0.18647(3) 0.02227(14) Uani 1 1 d . . .
P3 P 0.25909(11) 0.57214(11) 0.25411(9) 0.0253(4) Uani 1 1 d . . .
P4 P 0.15085(11) 0.46536(11) 0.11228(9) 0.0240(4) Uani 1 1 d . . .
B32 B 0.3644(5) 0.3958(5) 0.1622(4) 0.0269(19) Uani 1 1 d . . .
B42 B 0.1919(6) 0.3002(5) 0.1669(4) 0.038(2) Uani 1 1 d . . .
H42B H 0.1339 0.2671 0.1351 0.045 Uiso 1 1 calc R . .
B52 B 0.2792(5) 0.3994(5) 0.2753(4) 0.030(2) Uani 1 1 d . . .
H52B H 0.2828 0.4381 0.3227 0.036 Uiso 1 1 calc R . .
B62 B 0.3739(5) 0.4110(5) 0.2390(4) 0.0244(18) Uani 1 1 d . . .
H62B H 0.4268 0.4557 0.2682 0.029 Uiso 1 1 calc R . .
B72 B 0.2881(5) 0.3152(5) 0.1325(4) 0.0271(19) Uani 1 1 d . . .
H72B H 0.2766 0.2892 0.0824 0.033 Uiso 1 1 calc R . .
B82 B 0.2317(6) 0.2923(5) 0.2441(4) 0.035(2) Uani 1 1 d . . .
H82B H 0.2057 0.2516 0.2681 0.042 Uiso 1 1 calc R . .
B92 B 0.3822(6) 0.3159(5) 0.1872(4) 0.033(2) Uani 1 1 d . . .
H92B H 0.4424 0.2873 0.1784 0.039 Uiso 1 1 calc R . .
B102 B 0.2840(6) 0.2567(5) 0.1834(4) 0.038(2) Uani 1 1 d . . .
H11Z H 0.2815 0.1909 0.1660 0.045 Uiso 1 1 calc R . .
B112 B 0.3414(6) 0.3212(5) 0.2542(4) 0.036(2) Uani 1 1 d . . .
H11Y H 0.3812 0.3035 0.2898 0.044 Uiso 1 1 calc R . .
C41 C 0.5140(5) 0.4505(5) 0.1555(4) 0.0359(19) Uani 1 1 d . . .
H41 H 0.5272 0.4577 0.1974 0.043 Uiso 1 1 calc R . .
C42 C 0.5777(5) 0.4714(5) 0.1256(4) 0.045(2) Uani 1 1 d . . .
H42 H 0.6337 0.4930 0.1463 0.053 Uiso 1 1 calc R . .
C43 C 0.5586(5) 0.4604(5) 0.0659(4) 0.041(2) Uani 1 1 d . . .
H43 H 0.6017 0.4737 0.0441 0.049 Uiso 1 1 calc R . .
C44 C 0.4771(5) 0.4301(4) 0.0366(4) 0.036(2) Uani 1 1 d . . .
H44 H 0.4633 0.4229 -0.0052 0.044 Uiso 1 1 calc R . .
C45 C 0.4163(5) 0.4105(4) 0.0687(4) 0.0303(17) Uani 1 1 d . . .
H45 H 0.3599 0.3892 0.0487 0.036 Uiso 1 1 calc R . .
C46 C 0.1903(4) 0.5099(4) 0.0580(3) 0.0250(16) Uani 1 1 d . . .
C47 C 0.2675(4) 0.5604(4) 0.0713(3) 0.0241(16) Uani 1 1 d . . .
H47 H 0.3039 0.5676 0.1080 0.029 Uiso 1 1 calc R . .
C48 C 0.2913(4) 0.5997(4) 0.0322(3) 0.0276(17) Uani 1 1 d . . .
H48 H 0.3432 0.6344 0.0424 0.033 Uiso 1 1 calc R . .
C49 C 0.2403(5) 0.5890(4) -0.0218(3) 0.0319(18) Uani 1 1 d . . .
H49 H 0.2566 0.6167 -0.0487 0.038 Uiso 1 1 calc R . .
C51 C 0.1398(4) 0.4984(4) 0.0026(3) 0.0282(17) Uani 1 1 d . . .
H51 H 0.0880 0.4634 -0.0081 0.034 Uiso 1 1 calc R . .
C52 C 0.0667(4) 0.5260(4) 0.1395(3) 0.0226(15) Uani 1 1 d . . .
C53 C 0.0454(4) 0.5896(4) 0.1190(4) 0.0313(18) Uani 1 1 d . . .
H53 H 0.0752 0.6021 0.0893 0.038 Uiso 1 1 calc R . .
C54 C -0.0180(5) 0.6340(5) 0.1412(4) 0.0356(19) Uani 1 1 d . . .
H54 H -0.0328 0.6758 0.1258 0.043 Uiso 1 1 calc R . .
C55 C -0.0602(5) 0.6185(4) 0.1854(3) 0.0339(18) Uani 1 1 d . . .
H55 H -0.1023 0.6509 0.2016 0.041 Uiso 1 1 calc R . .
C56 C -0.0411(5) 0.5547(5) 0.2065(4) 0.0345(18) Uani 1 1 d . . .
H56 H -0.0710 0.5424 0.2362 0.041 Uiso 1 1 calc R . .
C57 C 0.0222(4) 0.5102(4) 0.1830(3) 0.0294(17) Uani 1 1 d . . .
H57 H 0.0356 0.4672 0.1974 0.035 Uiso 1 1 calc R . .
C58 C 0.0924(4) 0.3735(4) 0.0624(3) 0.0274(16) Uani 1 1 d . . .
C59 C 0.0048(4) 0.3524(5) 0.0626(4) 0.0353(19) Uani 1 1 d . . .
H59 H -0.0256 0.3844 0.0915 0.042 Uiso 1 1 calc R . .
C60 C -0.0366(5) 0.2856(5) 0.0212(4) 0.053(2) Uani 1 1 d . . .
H60 H -0.0961 0.2717 0.0213 0.064 Uiso 1 1 calc R . .
C61 C 0.0061(5) 0.2380(5) -0.0209(4) 0.046(2) Uani 1 1 d . . .
H61 H -0.0238 0.1915 -0.0492 0.056 Uiso 1 1 calc R . .
C62 C 0.0930(5) 0.2580(4) -0.0221(3) 0.0324(18) Uani 1 1 d . . .
H62 H 0.1229 0.2256 -0.0511 0.039 Uiso 1 1 calc R . .
C63 C 0.1346(4) 0.3251(4) 0.0193(3) 0.0263(16) Uani 1 1 d . . .
H63 H 0.1939 0.3389 0.0187 0.032 Uiso 1 1 calc R . .
C64 C 0.1838(4) 0.5817(4) 0.3081(3) 0.0303(17) Uani 1 1 d . . .
H64A H 0.1926 0.5435 0.3303 0.046 Uiso 1 1 calc R . .
H64B H 0.1247 0.5717 0.2869 0.046 Uiso 1 1 calc R . .
H64C H 0.1932 0.6353 0.3362 0.046 Uiso 1 1 calc R . .
C65 C 0.3614(4) 0.6036(4) 0.3012(3) 0.0325(18) Uani 1 1 d . . .
H65A H 0.4072 0.6031 0.2761 0.049 Uiso 1 1 calc R . .
H65B H 0.3717 0.5677 0.3253 0.049 Uiso 1 1 calc R . .
H65C H 0.3611 0.6572 0.3279 0.049 Uiso 1 1 calc R . .
C66 C 0.2422(4) 0.6543(4) 0.2248(3) 0.0297(17) Uani 1 1 d . . .
H66A H 0.2464 0.7030 0.2583 0.044 Uiso 1 1 calc R . .
H66B H 0.1849 0.6451 0.2011 0.044 Uiso 1 1 calc R . .
H66C H 0.2862 0.6593 0.1992 0.044 Uiso 1 1 calc R . .
C103 C 0.8442(4) 0.6844(4) 0.5851(3) 0.0324(18) Uani 1 1 d . . .
H103 H 0.8465 0.7393 0.5900 0.039 Uiso 1 1 calc R . .
Rh8 Rh 0.81166(3) 0.71054(3) 0.42956(3) 0.02094(13) Uani 1 1 d . . .
P5 P 0.71184(11) 0.69460(11) 0.34748(9) 0.0256(4) Uani 1 1 d . . .
P6 P 0.71830(11) 0.67197(11) 0.48961(9) 0.0228(4) Uani 1 1 d . . .
N3 N 0.9486(3) 0.8738(3) 0.5238(3) 0.0265(14) Uani 1 1 d . . .
S7 S 0.88086(11) 0.58943(11) 0.41204(9) 0.0278(4) Uani 1 1 d . . .
B1 B 1.0058(5) 0.7002(5) 0.3728(4) 0.0258(19) Uani 1 1 d . . .
H1B H 1.0372 0.7075 0.3339 0.031 Uiso 1 1 calc R . .
B2 B 0.9881(5) 0.6050(5) 0.3784(4) 0.030(2) Uani 1 1 d . . .
H2B H 1.0077 0.5527 0.3450 0.036 Uiso 1 1 calc R . .
B3 B 0.8979(5) 0.6619(5) 0.3592(4) 0.0261(19) Uani 1 1 d . . .
H3B H 0.8603 0.6455 0.3131 0.031 Uiso 1 1 calc R . .
B4 B 0.9276(5) 0.7642(5) 0.4013(4) 0.0243(18) Uani 1 1 d . . .
H4B H 0.9085 0.8118 0.3817 0.029 Uiso 1 1 calc R . .
B5 B 1.0300(5) 0.7692(5) 0.4439(4) 0.0272(19) Uani 1 1 d . . .
H5B H 1.0788 0.8215 0.4513 0.033 Uiso 1 1 calc R . .
B6 B 1.0644(6) 0.6742(6) 0.4330(4) 0.037(2) Uani 1 1 d . . .
H6B H 1.1337 0.6631 0.4345 0.044 Uiso 1 1 calc R . .
B9 B 0.9415(5) 0.7862(5) 0.4829(4) 0.0264(19) Uani 1 1 d . . .
B10 B 1.0272(5) 0.7239(5) 0.5013(4) 0.029(2) Uani 1 1 d . . .
H10B H 1.0471 0.7368 0.5508 0.035 Uiso 1 1 calc R . .
B11 B 0.9932(5) 0.6179(5) 0.4619(4) 0.033(2) Uani 1 1 d . . .
H11B H 0.9940 0.5834 0.4950 0.039 Uiso 1 1 calc R . .
C81 C 1.0248(5) 0.9111(5) 0.5555(4) 0.038(2) Uani 1 1 d . . .
H81 H 1.0733 0.8822 0.5549 0.046 Uiso 1 1 calc R . .
C82 C 1.0346(5) 0.9888(5) 0.5884(4) 0.043(2) Uani 1 1 d . . .
H82 H 1.0892 1.0135 0.6098 0.051 Uiso 1 1 calc R . .
C83 C 0.9636(5) 1.0315(5) 0.5902(4) 0.039(2) Uani 1 1 d . . .
H83 H 0.9684 1.0854 0.6133 0.047 Uiso 1 1 calc R . .
C84 C 0.8874(5) 0.9936(4) 0.5582(4) 0.0375(19) Uani 1 1 d . . .
H84 H 0.8378 1.0211 0.5590 0.045 Uiso 1 1 calc R . .
C85 C 0.8817(4) 0.9162(4) 0.5247(3) 0.0313(18) Uani 1 1 d . . .
H85 H 0.8283 0.8916 0.5012 0.038 Uiso 1 1 calc R . .
C86 C 0.6685(4) 0.7486(4) 0.5399(3) 0.0238(16) Uani 1 1 d . . .
C87 C 0.6562(4) 0.8194(4) 0.5273(3) 0.0283(17) Uani 1 1 d . . .
H87 H 0.6758 0.8288 0.4928 0.034 Uiso 1 1 calc R . .
C88 C 0.6154(5) 0.8757(5) 0.5648(3) 0.0334(18) Uani 1 1 d . . .
H88 H 0.6066 0.9234 0.5557 0.040 Uiso 1 1 calc R . .
C89 C 0.5874(5) 0.8636(5) 0.6153(4) 0.038(2) Uani 1 1 d . . .
H89 H 0.5602 0.9030 0.6412 0.046 Uiso 1 1 calc R . .
C90 C 0.5993(5) 0.7928(5) 0.6283(4) 0.043(2) Uani 1 1 d . . .
H90 H 0.5787 0.7833 0.6624 0.051 Uiso 1 1 calc R . .
C91 C 0.6412(5) 0.7370(5) 0.5914(4) 0.0348(19) Uani 1 1 d . . .
H91 H 0.6515 0.6900 0.6012 0.042 Uiso 1 1 calc R . .
C106 C 0.7421(5) 0.7561(4) 0.3023(3) 0.0358(19) Uani 1 1 d . . .
H10A H 0.7991 0.7455 0.2908 0.054 Uiso 1 1 calc R . .
H10Z H 0.7440 0.8117 0.3255 0.054 Uiso 1 1 calc R . .
H10C H 0.6998 0.7444 0.2661 0.054 Uiso 1 1 calc R . .
C105 C 0.6080(4) 0.7247(5) 0.3642(3) 0.0330(18) Uani 1 1 d . . .
H10D H 0.5697 0.7170 0.3266 0.049 Uiso 1 1 calc R . .
H10E H 0.6148 0.7805 0.3878 0.049 Uiso 1 1 calc R . .
H10F H 0.5831 0.6928 0.3873 0.049 Uiso 1 1 calc R . .
C104 C 0.6845(5) 0.5968(4) 0.2961(3) 0.0340(18) Uani 1 1 d . . .
H10G H 0.6426 0.5984 0.2624 0.051 Uiso 1 1 calc R . .
H10H H 0.6596 0.5620 0.3170 0.051 Uiso 1 1 calc R . .
H10I H 0.7366 0.5767 0.2809 0.051 Uiso 1 1 calc R . .
C92 C 0.6296(4) 0.5946(4) 0.4547(3) 0.0301(18) Uani 1 1 d . . .
C93 C 0.5456(5) 0.6019(5) 0.4660(4) 0.0346(19) Uani 1 1 d . . .
H93 H 0.5323 0.6493 0.4929 0.042 Uiso 1 1 calc R . .
C94 C 0.4806(5) 0.5410(5) 0.4387(4) 0.043(2) Uani 1 1 d . . .
H94 H 0.4233 0.5468 0.4472 0.052 Uiso 1 1 calc R . .
C95 C 0.4985(6) 0.4728(5) 0.3995(4) 0.049(2) Uani 1 1 d . . .
H95 H 0.4537 0.4311 0.3813 0.058 Uiso 1 1 calc R . .
C96 C 0.5806(6) 0.4641(5) 0.3863(4) 0.048(2) Uani 1 1 d . . .
H96 H 0.5922 0.4169 0.3584 0.058 Uiso 1 1 calc R . .
C97 C 0.6472(5) 0.5242(5) 0.4136(3) 0.0357(19) Uani 1 1 d . . .
H97 H 0.7041 0.5179 0.4046 0.043 Uiso 1 1 calc R . .
C98 C 0.7833(4) 0.6310(4) 0.5406(3) 0.0270(16) Uani 1 1 d . . .
C99 C 0.7808(5) 0.5514(4) 0.5353(3) 0.0313(18) Uani 1 1 d . . .
H99 H 0.7392 0.5146 0.5062 0.038 Uiso 1 1 calc R . .
C100 C 0.8386(5) 0.5252(5) 0.5720(4) 0.038(2) Uani 1 1 d . . .
H100 H 0.8369 0.4704 0.5677 0.046 Uiso 1 1 calc R . .
C101 C 0.8980(5) 0.5773(5) 0.6143(4) 0.044(2) Uani 1 1 d . . .
H101 H 0.9382 0.5587 0.6389 0.053 Uiso 1 1 calc R . .
C102 C 0.8999(5) 0.6570(5) 0.6214(3) 0.0347(19) Uani 1 1 d . . .
H102 H 0.9403 0.6933 0.6519 0.042 Uiso 1 1 calc R . .
C201 C 0.4702(6) 0.7618(6) 0.2035(5) 0.053(3) Uani 1 1 d . . .
C206 C 0.7067(6) 0.7219(6) 0.1186(4) 0.060(3) Uiso 1 1 d . . .
H200 H 0.7548 0.7541 0.1486 0.072 Uiso 1 1 calc R . .
H201 H 0.6559 0.7190 0.1396 0.072 Uiso 1 1 calc R . .
C205 C 0.1819(6) 0.8691(5) 0.1418(4) 0.050(2) Uani 1 1 d . . .
H202 H 0.1216 0.8732 0.1496 0.060 Uiso 1 1 calc R . .
H203 H 0.2202 0.8952 0.1801 0.060 Uiso 1 1 calc R . .
C202 C 0.3147(7) 0.7642(6) 0.5026(5) 0.077(3) Uani 1 1 d . . .
H204 H 0.3164 0.8148 0.5347 0.092 Uiso 1 1 calc R . .
H205 H 0.2617 0.7579 0.4739 0.092 Uiso 1 1 calc R . .
C203 C 0.3221(6) 0.8702(6) 0.3668(5) 0.061(3) Uani 1 1 d . . .
H206 H 0.3636 0.8308 0.3573 0.073 Uiso 1 1 calc R . .
H207 H 0.3425 0.9065 0.4076 0.073 Uiso 1 1 calc R . .
C204 C 0.8125(7) 0.9199(8) 0.6783(5) 0.086(4) Uani 1 1 d . . .
H208 H 0.7715 0.8863 0.6436 0.103 Uiso 1 1 calc R . .
H209 H 0.8214 0.9728 0.6728 0.103 Uiso 1 1 calc R . .
C50 C 0.1649(4) 0.5376(4) -0.0367(3) 0.0293(17) Uani 1 1 d . . .
H50 H 0.1302 0.5294 -0.0743 0.035 Uiso 1 1 calc R . .
S5 S 0.49667(12) 0.66325(12) 0.16681(9) 0.0345(5) Uani 1 1 d . . .
Cl1 Cl 0.3118(3) 0.6867(2) 0.53423(16) 0.1124(13) Uani 1 1 d . . .
Cl2 Cl 0.4060(2) 0.7668(2) 0.46472(15) 0.0905(10) Uani 1 1 d . . .
Cl3 Cl 0.22137(16) 0.82170(15) 0.36674(13) 0.0678(7) Uani 1 1 d . . .
Cl4 Cl 0.3205(2) 0.92410(17) 0.31508(14) 0.0817(9) Uani 1 1 d . . .
Cl5 Cl 0.19905(15) 0.76804(15) 0.11600(13) 0.0651(7) Uani 1 1 d . . .
Cl6 Cl 0.20294(15) 0.91710(14) 0.08841(12) 0.0569(6) Uani 1 1 d . . .
Cl7 Cl 0.73477(15) 0.62790(16) 0.08932(13) 0.0657(7) Uani 1 1 d . . .
Cl8 Cl 0.68284(15) 0.76845(15) 0.06331(12) 0.0618(7) Uani 1 1 d . . .
Cl9 Cl 0.76600(16) 0.92868(17) 0.74307(13) 0.0679(7) Uani 1 1 d . . .
Cl10 Cl 0.90925(16) 0.88068(15) 0.67698(12) 0.0635(7) Uani 1 1 d . . .
F4 F 0.3970(3) 0.7757(3) 0.1747(3) 0.0645(16) Uani 1 1 d . . .
F5 F 0.5307(3) 0.8162(3) 0.2017(3) 0.084(2) Uani 1 1 d . . .
F6 F 0.4593(4) 0.7704(3) 0.2599(3) 0.0707(17) Uani 1 1 d . . .
O4 O 0.4291(3) 0.6119(3) 0.1774(2) 0.0396(14) Uani 1 1 d . . .
O5 O 0.4967(3) 0.6608(4) 0.1053(2) 0.0514(16) Uani 1 1 d . . .
O6 O 0.5792(3) 0.6630(3) 0.1987(2) 0.0419(14) Uani 1 1 d . . .
C200 C 0.4129(5) 0.0303(5) 0.5946(4) 0.054(2) Uiso 1 1 d D . .
F1 F 0.4576(3) 0.0842(3) 0.5773(3) 0.0800(19) Uani 1 1 d D . .
F2 F 0.4191(4) 0.0580(4) 0.6533(3) 0.101(2) Uani 1 1 d D . .
F3 F 0.4543(4) -0.0324(4) 0.5827(4) 0.118(3) Uani 1 1 d D . .
S4 S 0.30314(13) 0.00964(12) 0.55950(10) 0.0368(5) Uani 1 1 d D . .
O1 O 0.3098(4) -0.0165(4) 0.4966(3) 0.0671(19) Uani 1 1 d D . .
O2 O 0.2678(4) -0.0500(4) 0.5822(3) 0.074(2) Uani 1 1 d D . .
O3 O 0.2704(4) 0.0849(3) 0.5778(3) 0.0598(18) Uani 1 1 d D . .
C99A C 0.0935(10) 0.1270(9) 0.7766(7) 0.101(10) Uiso 0.447(6) 1 d PD A 1
F8A F 0.1706(8) 0.1511(9) 0.8083(7) 0.133(7) Uiso 0.447(6) 1 d PD A 1
F7A F 0.0565(10) 0.1920(7) 0.7799(6) 0.098(5) Uiso 0.447(6) 1 d PD A 1
F9A F 0.1079(8) 0.0990(7) 0.7204(5) 0.067(4) Uiso 0.447(6) 1 d PD A 1
S20A S 0.0331(4) 0.0566(4) 0.8017(3) 0.0628(19) Uiso 0.447(6) 1 d PD A 1
O8A O 0.0855(8) -0.0059(6) 0.7969(7) 0.033(4) Uiso 0.447(6) 1 d PD A 1
O7A O 0.0287(11) 0.1013(9) 0.8640(5) 0.075(6) Uiso 0.447(6) 1 d PD A 1
O9A O -0.0483(8) 0.0392(9) 0.7641(7) 0.088(6) Uiso 0.447(6) 1 d PD A 1
C99B C 0.0171(9) 0.1152(8) 0.7612(6) 0.076(6) Uiso 0.553(6) 1 d PD A 2
F7B F -0.0584(5) 0.0737(5) 0.7345(4) 0.059(3) Uiso 0.553(6) 1 d PD A 2
F8B F -0.0036(7) 0.1872(5) 0.7830(5) 0.084(4) Uiso 0.553(6) 1 d PD A 2
F9B F 0.0629(7) 0.1150(7) 0.7181(5) 0.087(4) Uiso 0.553(6) 1 d PD A 2
S20B S 0.0675(3) 0.0777(2) 0.81822(19) 0.0376(11) Uiso 0.553(6) 1 d PD A 2
O7B O 0.0811(9) -0.0011(6) 0.7825(6) 0.051(5) Uiso 0.553(6) 1 d PD A 2
O8B O 0.0049(7) 0.0801(7) 0.8575(4) 0.045(3) Uiso 0.553(6) 1 d PD A 2
O9B O 0.1463(6) 0.1302(6) 0.8417(5) 0.055(3) Uiso 0.553(6) 1 d PD A 2

loop_
_atom_site_aniso_label
_atom_site_aniso_U_11
_atom_site_aniso_U_22
_atom_site_aniso_U_33
_atom_site_aniso_U_23
_atom_site_aniso_U_13
_atom_site_aniso_U_12
B61 0.035(5) 0.041(6) 0.055(7) 0.005(6) -0.019(5) -0.007(4)
N1 0.026(3) 0.039(4) 0.063(5) 0.032(4) 0.012(3) 0.001(3)
Rh11 0.0251(3) 0.0278(4) 0.0326(4) 0.0015(3) 0.0063(3) 0.0008(2)
P1 0.0350(11) 0.0379(13) 0.0320(13) 0.0096(11) 0.0008(9) 0.0080(9)
S21 0.0482(12) 0.0251(12) 0.0494(15) 0.0089(11) 0.0137(10) 0.0096(9)
B31 0.023(4) 0.042(6) 0.035(6) 0.017(5) 0.005(4) -0.001(4)
B41 0.040(5) 0.032(6) 0.069(8) 0.025(6) 0.012(5) 0.007(4)
B51 0.061(7) 0.061(8) 0.030(6) -0.007(6) 0.002(5) 0.006(6)
B71 0.039(5) 0.057(7) 0.052(7) 0.027(6) 0.017(5) 0.000(5)
B81 0.072(8) 0.017(6) 0.123(13) 0.003(7) 0.033(8) 0.000(5)
B91 0.041(6) 0.029(6) 0.087(9) 0.022(6) 0.006(6) -0.009(4)
B101 0.072(8) 0.041(7) 0.063(8) 0.032(6) 0.009(6) -0.003(5)
B111 0.056(7) 0.043(8) 0.089(11) -0.016(7) 0.005(7) -0.015(5)
C1 0.058(6) 0.096(9) 0.059(8) 0.021(7) 0.021(6) 0.034(6)
C2 0.076(8) 0.091(9) 0.089(9) 0.025(8) 0.039(7) 0.038(7)
C3 0.058(6) 0.087(9) 0.123(11) 0.076(9) 0.036(7) 0.042(6)
C4 0.053(6) 0.063(7) 0.099(10) 0.039(7) 0.042(6) 0.015(5)
C5 0.045(5) 0.064(7) 0.078(8) 0.043(6) 0.019(5) 0.017(5)
C6 0.034(4) 0.021(4) 0.033(5) 0.006(4) 0.015(3) 0.001(3)
C7 0.051(5) 0.021(4) 0.034(5) 0.011(4) 0.011(4) 0.009(3)
C9 0.049(5) 0.029(5) 0.059(6) 0.018(5) 0.028(5) 0.017(4)
C10 0.054(5) 0.025(5) 0.035(5) 0.005(4) 0.022(4) 0.002(4)
C11 0.054(5) 0.028(5) 0.029(5) -0.008(4) 0.012(4) -0.011(4)
C12 0.041(4) 0.029(5) 0.032(5) 0.005(4) 0.006(4) -0.006(3)
C13 0.033(4) 0.019(4) 0.029(4) 0.005(3) 0.008(3) 0.002(3)
C14 0.034(4) 0.036(5) 0.044(5) 0.012(4) 0.014(4) -0.001(3)
C15 0.067(6) 0.025(5) 0.042(6) 0.017(4) 0.025(4) 0.003(4)
C16 0.066(6) 0.031(5) 0.033(5) 0.014(4) 0.015(4) 0.016(4)
C17 0.043(4) 0.044(5) 0.033(5) 0.022(4) 0.006(4) 0.011(4)
C18 0.037(4) 0.026(4) 0.032(5) 0.011(4) 0.004(3) 0.000(3)
C19 0.026(3) 0.027(4) 0.023(4) 0.013(4) 0.004(3) 0.003(3)
C20 0.041(4) 0.033(5) 0.034(5) 0.016(4) 0.003(4) -0.004(3)
C21 0.059(6) 0.045(6) 0.036(5) 0.019(5) -0.002(4) -0.024(4)
C22 0.040(5) 0.072(7) 0.044(6) 0.023(6) 0.009(4) -0.016(5)
C23 0.039(4) 0.058(6) 0.036(5) 0.020(5) 0.021(4) 0.000(4)
C24 0.037(4) 0.035(5) 0.030(5) 0.014(4) 0.004(3) 0.007(3)
C25 0.036(4) 0.049(6) 0.047(6) 0.019(5) 0.009(4) 0.012(4)
C26 0.061(6) 0.061(6) 0.026(5) 0.013(5) 0.003(4) 0.018(5)
C27 0.043(5) 0.048(6) 0.040(5) 0.012(5) -0.006(4) 0.002(4)
N2 0.028(3) 0.022(3) 0.025(4) 0.007(3) 0.006(3) 0.007(2)
S22 0.0336(10) 0.0314(11) 0.0370(12) 0.0180(10) 0.0109(9) 0.0038(8)
P2 0.0259(9) 0.0219(11) 0.0299(12) 0.0052(9) 0.0072(8) 0.0021(7)
Rh12 0.0259(3) 0.0216(3) 0.0224(3) 0.0092(3) 0.0067(2) 0.0067(2)
P3 0.0292(9) 0.0227(11) 0.0252(11) 0.0078(9) 0.0058(8) 0.0049(7)
P4 0.0245(9) 0.0234(10) 0.0272(11) 0.0109(9) 0.0057(8) 0.0065(7)
B32 0.028(4) 0.028(5) 0.031(5) 0.016(4) 0.006(4) 0.013(3)
B42 0.044(5) 0.027(5) 0.044(6) 0.014(5) 0.010(5) -0.001(4)
B52 0.042(5) 0.027(5) 0.026(5) 0.011(4) 0.013(4) 0.011(4)
B62 0.037(4) 0.022(5) 0.015(4) 0.003(4) 0.007(3) 0.012(3)
B72 0.038(5) 0.024(5) 0.023(5) 0.011(4) 0.008(4) 0.007(3)
B82 0.055(6) 0.027(5) 0.031(6) 0.015(5) 0.011(4) 0.011(4)
B92 0.046(5) 0.018(5) 0.039(6) 0.012(4) 0.015(4) 0.014(4)
B102 0.061(6) 0.023(5) 0.038(6) 0.017(5) 0.016(5) 0.010(4)
B112 0.052(6) 0.034(6) 0.034(6) 0.023(5) 0.010(4) 0.018(4)
C41 0.037(4) 0.038(5) 0.031(5) 0.007(4) -0.001(4) 0.007(3)
C42 0.028(4) 0.051(6) 0.054(6) 0.012(5) 0.013(4) 0.004(4)
C43 0.043(5) 0.030(5) 0.058(6) 0.018(5) 0.027(4) 0.016(4)
C44 0.045(5) 0.036(5) 0.040(5) 0.023(4) 0.019(4) 0.015(4)
C45 0.035(4) 0.023(4) 0.035(5) 0.010(4) 0.008(4) 0.005(3)
C46 0.027(4) 0.025(4) 0.025(4) 0.009(3) 0.007(3) 0.008(3)
C47 0.021(3) 0.025(4) 0.031(4) 0.013(4) 0.007(3) 0.006(3)
C48 0.032(4) 0.021(4) 0.034(5) 0.014(4) 0.007(3) 0.005(3)
C49 0.041(4) 0.030(5) 0.035(5) 0.019(4) 0.018(4) 0.012(3)
C51 0.031(4) 0.025(4) 0.029(5) 0.010(4) 0.003(3) 0.002(3)
C52 0.025(3) 0.019(4) 0.022(4) 0.001(3) 0.006(3) 0.004(3)
C53 0.030(4) 0.030(4) 0.038(5) 0.017(4) 0.004(3) 0.005(3)
C54 0.039(4) 0.032(5) 0.036(5) 0.010(4) 0.003(4) 0.012(3)
C55 0.036(4) 0.033(5) 0.024(5) -0.007(4) 0.004(3) 0.013(3)
C56 0.034(4) 0.039(5) 0.032(5) 0.010(4) 0.009(3) 0.005(3)
C57 0.032(4) 0.020(4) 0.031(5) -0.002(3) 0.006(3) 0.008(3)
C58 0.036(4) 0.025(4) 0.025(4) 0.010(4) 0.008(3) 0.008(3)
C59 0.029(4) 0.033(5) 0.039(5) 0.000(4) 0.011(4) 0.007(3)
C60 0.035(5) 0.050(6) 0.055(6) -0.016(5) 0.016(4) -0.009(4)
C61 0.039(5) 0.039(5) 0.047(6) -0.008(4) 0.008(4) -0.007(4)
C62 0.043(4) 0.025(4) 0.025(4) -0.002(4) 0.008(3) 0.003(3)
C63 0.027(4) 0.023(4) 0.030(4) 0.008(4) 0.005(3) 0.008(3)
C64 0.036(4) 0.025(4) 0.028(5) 0.002(4) 0.012(3) 0.009(3)
C65 0.038(4) 0.032(5) 0.025(4) 0.006(4) 0.002(3) 0.004(3)
C66 0.038(4) 0.015(4) 0.033(5) 0.004(3) -0.001(3) 0.005(3)
C103 0.038(4) 0.030(5) 0.037(5) 0.019(4) 0.012(4) 0.010(3)
Rh8 0.0228(3) 0.0194(3) 0.0231(3) 0.0085(3) 0.0049(2) 0.0066(2)
P5 0.0298(9) 0.0224(11) 0.0261(11) 0.0100(9) 0.0019(8) 0.0048(7)
P6 0.0241(9) 0.0222(10) 0.0257(11) 0.0115(9) 0.0055(8) 0.0061(7)
N3 0.030(3) 0.024(3) 0.025(4) 0.006(3) 0.002(3) 0.008(2)
S7 0.0312(9) 0.0220(10) 0.0349(12) 0.0113(9) 0.0121(8) 0.0098(7)
B1 0.024(4) 0.026(5) 0.032(5) 0.011(4) 0.016(4) 0.008(3)
B2 0.038(5) 0.024(5) 0.034(5) 0.009(4) 0.017(4) 0.014(4)
B3 0.032(4) 0.034(5) 0.020(5) 0.014(4) 0.014(4) 0.006(3)
B4 0.023(4) 0.026(5) 0.025(5) 0.004(4) 0.012(3) 0.009(3)
B5 0.027(4) 0.026(5) 0.034(5) 0.013(4) 0.013(4) 0.012(3)
B6 0.032(5) 0.041(6) 0.040(6) 0.018(5) 0.002(4) 0.011(4)
B9 0.024(4) 0.023(5) 0.031(5) 0.006(4) -0.002(4) 0.007(3)
B10 0.034(4) 0.025(5) 0.030(5) 0.007(4) 0.005(4) 0.014(4)
B11 0.035(5) 0.035(5) 0.036(6) 0.018(5) 0.012(4) 0.016(4)
C81 0.037(4) 0.037(5) 0.037(5) 0.006(4) 0.000(4) 0.009(4)
C82 0.043(5) 0.030(5) 0.044(6) -0.001(4) -0.006(4) 0.001(4)
C83 0.050(5) 0.023(5) 0.042(5) 0.006(4) 0.005(4) 0.006(4)
C84 0.038(4) 0.026(5) 0.044(5) 0.003(4) 0.004(4) 0.010(3)
C85 0.027(4) 0.031(5) 0.035(5) 0.008(4) 0.001(3) 0.008(3)
C86 0.021(3) 0.031(4) 0.022(4) 0.008(3) 0.010(3) 0.008(3)
C87 0.031(4) 0.031(4) 0.032(5) 0.020(4) 0.007(3) 0.012(3)
C88 0.040(4) 0.035(5) 0.033(5) 0.018(4) 0.010(4) 0.014(3)
C89 0.047(5) 0.039(5) 0.036(5) 0.013(4) 0.015(4) 0.028(4)
C90 0.058(5) 0.044(5) 0.044(6) 0.029(5) 0.022(4) 0.026(4)
C91 0.041(4) 0.034(5) 0.040(5) 0.019(4) 0.014(4) 0.019(3)
C106 0.045(5) 0.033(5) 0.032(5) 0.018(4) -0.002(4) 0.006(3)
C105 0.031(4) 0.040(5) 0.030(5) 0.015(4) -0.001(3) 0.011(3)
C104 0.038(4) 0.025(4) 0.037(5) 0.010(4) -0.003(4) -0.001(3)
C92 0.033(4) 0.028(4) 0.036(5) 0.019(4) 0.007(3) 0.003(3)
C93 0.035(4) 0.034(5) 0.042(5) 0.023(4) 0.004(4) 0.001(3)
C94 0.041(5) 0.051(6) 0.047(6) 0.030(5) 0.009(4) -0.004(4)
C95 0.057(6) 0.051(6) 0.038(6) 0.026(5) -0.006(4) -0.024(4)
C96 0.063(6) 0.033(5) 0.041(6) 0.011(4) -0.005(5) -0.019(4)
C97 0.043(4) 0.034(5) 0.031(5) 0.013(4) 0.004(4) -0.005(3)
C98 0.031(4) 0.032(4) 0.024(4) 0.013(4) 0.012(3) 0.010(3)
C99 0.039(4) 0.028(4) 0.035(5) 0.014(4) 0.017(4) 0.016(3)
C100 0.049(5) 0.039(5) 0.044(6) 0.025(5) 0.027(4) 0.030(4)
C101 0.041(5) 0.065(7) 0.044(6) 0.036(5) 0.016(4) 0.034(4)
C102 0.035(4) 0.054(6) 0.024(4) 0.021(4) 0.007(3) 0.017(4)
C201 0.044(5) 0.054(6) 0.066(7) 0.031(6) 0.000(5) 0.005(4)
C205 0.055(5) 0.044(6) 0.052(6) 0.011(5) 0.014(5) 0.013(4)
C202 0.105(9) 0.062(8) 0.063(8) 0.015(6) 0.015(7) 0.018(6)
C203 0.067(6) 0.059(7) 0.067(7) 0.029(6) 0.022(5) 0.009(5)
C204 0.064(7) 0.133(12) 0.073(9) 0.040(8) 0.019(6) 0.032(7)
C50 0.031(4) 0.032(5) 0.025(4) 0.010(4) 0.000(3) 0.005(3)
S5 0.0319(10) 0.0401(12) 0.0338(12) 0.0187(10) -0.0031(9) -0.0006(8)
Cl1 0.183(4) 0.075(2) 0.076(2) 0.026(2) 0.003(2) 0.002(2)
Cl2 0.087(2) 0.092(2) 0.102(3) 0.039(2) 0.0112(18) 0.0313(18)
Cl3 0.0666(16) 0.0494(16) 0.080(2) 0.0026(14) 0.0275(14) 0.0041(12)
Cl4 0.108(2) 0.069(2) 0.081(2) 0.0387(18) 0.0232(18) 0.0169(16)
Cl5 0.0542(14) 0.0575(17) 0.092(2) 0.0348(16) 0.0064(13) 0.0161(12)
Cl6 0.0557(14) 0.0556(16) 0.0686(18) 0.0270(14) 0.0190(12) 0.0151(11)
Cl7 0.0526(14) 0.0795(19) 0.085(2) 0.0460(17) 0.0279(13) 0.0193(13)
Cl8 0.0590(14) 0.0711(18) 0.0643(18) 0.0334(15) 0.0084(13) 0.0114(12)
Cl9 0.0604(15) 0.079(2) 0.0704(19) 0.0273(16) 0.0187(13) 0.0115(13)
Cl10 0.0640(15) 0.0621(17) 0.0632(18) 0.0146(14) 0.0103(13) 0.0142(12)
F4 0.057(3) 0.055(4) 0.094(5) 0.044(3) -0.003(3) 0.016(3)
F5 0.056(3) 0.045(4) 0.148(6) 0.041(4) -0.016(4) -0.009(3)
F6 0.089(4) 0.061(4) 0.055(4) 0.004(3) 0.003(3) 0.032(3)
O4 0.043(3) 0.039(3) 0.042(4) 0.021(3) 0.011(3) -0.002(2)
O5 0.045(3) 0.084(5) 0.030(4) 0.029(3) 0.000(3) -0.002(3)
O6 0.034(3) 0.048(4) 0.041(4) 0.014(3) -0.007(3) 0.007(2)
F1 0.049(3) 0.079(5) 0.119(6) 0.044(4) 0.007(3) 0.005(3)
F2 0.093(5) 0.137(7) 0.062(5) 0.025(4) -0.020(4) 0.005(4)
F3 0.064(4) 0.085(5) 0.208(8) 0.046(5) 0.001(5) 0.054(4)
S4 0.0432(11) 0.0297(12) 0.0422(14) 0.0146(10) 0.0088(10) 0.0142(9)
O1 0.069(4) 0.081(5) 0.052(5) 0.016(4) 0.020(4) 0.018(4)
O2 0.076(5) 0.074(5) 0.099(6) 0.064(5) 0.013(4) 0.015(4)
O3 0.060(4) 0.044(4) 0.076(5) 0.015(4) 0.001(3) 0.025(3)

loop_
_atom_type_symbol
_atom_type_description
_atom_type_scat_dispersion_real
_atom_type_scat_dispersion_imag
_atom_type_scat_source
C C 0.0033 0.0016 'International Tables Vol C Tables 4.2.6.8 and 6.1.1.4'
H H 0.0000 0.0000 'International Tables Vol C Tables 4.2.6.8 and 6.1.1.4'
N N 0.0061 0.0033 'International Tables Vol C Tables 4.2.6.8 and 6.1.1.4'
B B 0.0013 0.0007 'International Tables Vol C Tables 4.2.6.8 and 6.1.1.4'
S S 0.1246 0.1234 'International Tables Vol C Tables 4.2.6.8 and 6.1.1.4'
Cl Cl 0.1484 0.1585 'International Tables Vol C Tables 4.2.6.8 and 6.1.1.4'
Rh Rh -1.1178 0.9187 'International Tables Vol C Tables 4.2.6.8 and 6.1.1.4'
P P 0.1023 0.0942 'International Tables Vol C Tables 4.2.6.8 and 6.1.1.4'
O O 0.0106 0.0060 'International Tables Vol C Tables 4.2.6.8 and 6.1.1.4'
F F 0.0171 0.0103 'International Tables Vol C Tables 4.2.6.8 and 6.1.1.4'

loop_
_geom_angle_atom_site_label_1
_geom_angle_atom_site_label_2
_geom_angle_atom_site_label_3
_geom_angle
B31 B61 B91 56.3(6)
B31 B61 B51 119.3(6)
B91 B61 B51 107.6(7)
B31 B61 B111 106.1(7)
B91 B61 B111 56.8(6)
B51 B61 B111 59.7(6)
B31 B61 Rh11 59.3(4)
B91 B61 Rh11 99.8(5)
B51 B61 Rh11 69.5(4)
B111 B61 Rh11 107.3(5)
B31 B61 H61B 119.7
B91 B61 H61B 128.5
B51 B61 H61B 114.0
B111 B61 H61B 124.3
Rh11 B61 H61B 122.1
C5 N1 C1 118.8(8)
C5 N1 B31 121.4(8)
C1 N1 B31 119.8(7)
B31 Rh11 P1 126.3(2)
B31 Rh11 P2 115.8(3)
P1 Rh11 P2 98.00(8)
B31 Rh11 B61 46.5(4)
P1 Rh11 B61 96.1(3)
P2 Rh11 B61 162.2(3)
B31 Rh11 S21 114.1(3)
P1 Rh11 S21 98.82(8)
P2 Rh11 S21 99.30(8)
B61 Rh11 S21 89.1(3)
B31 Rh11 B51 86.5(4)
P1 Rh11 B51 86.0(3)
P2 Rh11 B51 146.9(3)
B61 Rh11 B51 45.0(4)
S21 Rh11 B51 47.8(3)
B31 Rh11 B71 41.4(3)
P1 Rh11 B71 164.8(3)
P2 Rh11 B71 96.5(3)
B61 Rh11 B71 68.8(4)
S21 Rh11 B71 83.3(2)
B51 Rh11 B71 84.4(4)
C27 P1 C26 103.3(4)
C27 P1 C25 102.4(4)
C26 P1 C25 103.1(4)
C27 P1 Rh11 112.2(3)
C26 P1 Rh11 115.9(3)
C25 P1 Rh11 118.1(3)
B41 S21 B51 95.4(5)
B41 S21 B81 58.3(5)
B51 S21 B81 57.6(5)
B41 S21 Rh11 78.9(3)
B51 S21 Rh11 67.8(3)
B81 S21 Rh11 102.6(4)
N1 B31 B71 123.8(7)
N1 B31 B91 116.7(6)
B71 B31 B91 66.7(6)
N1 B31 B61 126.3(6)
B71 B31 B61 105.7(7)
B91 B31 B61 63.0(6)
N1 B31 Rh11 128.2(6)
B71 B31 Rh11 81.9(4)
B91 B31 Rh11 114.8(6)
B61 B31 Rh11 74.1(4)
B101 B41 B81 57.9(6)
B101 B41 S21 115.4(7)
B81 B41 S21 63.2(5)
B101 B41 B71 60.0(6)
B81 B41 B71 105.9(7)
S21 B41 B71 118.8(5)
B101 B41 H41B 138.4
B81 B41 H41B 142.8
S21 B41 H41B 104.6
B71 B41 H41B 110.3
B111 B51 B61 60.5(6)
B111 B51 B81 53.2(6)
B61 B51 B81 105.9(8)
B111 B51 S21 109.3(7)
B61 B51 S21 122.8(7)
B81 B51 S21 61.7(5)
B111 B51 Rh11 105.1(6)
B61 B51 Rh11 65.5(4)
B81 B51 Rh11 102.8(6)
S21 B51 Rh11 64.4(3)
B111 B51 H51B 125.8
B61 B51 H51B 115.2
B81 B51 H51B 128.0
S21 B51 H51B 113.8
Rh11 B51 H51B 122.2
B31 B71 B101 110.9(8)
B31 B71 B91 57.4(5)
B101 B71 B91 58.9(6)
B31 B71 B41 124.8(7)
B101 B71 B41 54.9(6)
B91 B71 B41 105.7(8)
B31 B71 Rh11 56.8(4)
B101 B71 Rh11 105.8(6)
B91 B71 Rh11 94.2(5)
B41 B71 Rh11 75.3(4)
B31 B71 H71B 116.5
B101 B71 H71B 124.2
B91 B71 H71B 131.1
B41 B71 H71B 112.3
Rh11 B71 H71B 124.0
B111 B81 B101 62.7(7)
B111 B81 B41 105.4(8)
B101 B81 B41 56.1(6)
B111 B81 B51 61.8(7)
B101 B81 B51 105.4(8)
B41 B81 B51 97.6(7)
B111 B81 S21 116.0(7)
B101 B81 S21 109.5(8)
B41 B81 S21 58.5(5)
B51 B81 S21 60.7(5)
B111 B81 H81B 117.3
B101 B81 H81B 122.0
B41 B81 H81B 129.1
B51 B81 H81B 125.9
S21 B81 H81B 117.7
B31 B91 B111 114.9(8)
B31 B91 B101 109.7(7)
B111 B91 B101 60.0(7)
B31 B91 B61 60.7(5)
B111 B91 B61 62.5(7)
B101 B91 B61 105.9(7)
B31 B91 B71 55.9(5)
B111 B91 B71 104.4(7)
B101 B91 B71 59.1(6)
B61 B91 B71 97.1(6)
B31 B91 H91B 118.7
B111 B91 H91B 118.7
B101 B91 H91B 121.4
B61 B91 H91B 125.3
B71 B91 H91B 129.2
B41 B101 B81 66.0(7)
B41 B101 B111 108.5(7)
B81 B101 B111 56.7(7)
B41 B101 B91 116.7(7)
B81 B101 B91 110.6(8)
B111 B101 B91 58.5(6)
B41 B101 B71 65.1(6)
B81 B101 B71 116.1(7)
B111 B101 B71 105.4(7)
B91 B101 B71 62.0(6)
B41 B101 H11U 115.5
B81 B101 H11U 118.1
B111 B101 H11U 127.1
B91 B101 H11U 118.9
B71 B101 H11U 118.7
B81 B111 B91 116.7(10)
B81 B111 B101 60.5(8)
B91 B111 B101 61.5(7)
B81 B111 B51 65.0(7)
B91 B111 B51 111.0(8)
B101 B111 B51 106.1(8)
B81 B111 B61 115.2(8)
B91 B111 B61 60.8(6)
B101 B111 B61 105.7(8)
B51 B111 B61 59.8(6)
B81 B111 H11X 114.7
B91 B111 H11X 117.7
B101 B111 H11X 124.8
B51 B111 H11X 121.2
B61 B111 H11X 121.3
N1 C1 C2 121.9(10)
N1 C1 H1 119.0
C2 C1 H1 119.0
C4 C2 C1 119.4(12)
C4 C2 H2 120.3
C1 C2 H2 120.3
C4 C3 C5 119.4(9)
C4 C3 H3 120.3
C5 C3 H3 120.3
C3 C4 C2 119.6(10)
C3 C4 H4 120.2
C2 C4 H4 120.2
N1 C5 C3 120.9(10)
N1 C5 H5 119.6
C3 C5 H5 119.6
C7 C6 C12 118.0(7)
C7 C6 P2 121.9(6)
C12 C6 P2 120.0(6)
C6 C7 C9 120.9(8)
C6 C7 H7 119.6
C9 C7 H7 119.6
C10 C9 C7 120.2(7)
C10 C9 H9 119.9
C7 C9 H9 119.9
C9 C10 C11 119.5(8)
C9 C10 H10 120.2
C11 C10 H10 120.2
C12 C11 C10 120.9(8)
C12 C11 H11 119.5
C10 C11 H11 119.5
C11 C12 C6 120.4(7)
C11 C12 H12 119.8
C6 C12 H12 119.8
C18 C13 C14 118.1(6)
C18 C13 P2 122.8(5)
C14 C13 P2 119.1(5)
C13 C14 C15 120.4(7)
C13 C14 H14 119.8
C15 C14 H14 119.8
C16 C15 C14 120.5(7)
C16 C15 H15 119.8
C14 C15 H15 119.8
C17 C16 C15 119.3(7)
C17 C16 H16 120.3
C15 C16 H16 120.3
C16 C17 C18 120.5(7)
C16 C17 H17 119.7
C18 C17 H17 119.7
C13 C18 C17 121.2(7)
C13 C18 H18 119.4
C17 C18 H18 119.4
C24 C19 C20 119.2(7)
C24 C19 P2 118.6(6)
C20 C19 P2 122.1(6)
C19 C20 C21 119.6(8)
C19 C20 H20 120.2
C21 C20 H20 120.2
C22 C21 C20 120.0(8)
C22 C21 H21 120.0
C20 C21 H21 120.0
C21 C22 C23 121.8(8)
C21 C22 H22 119.1
C23 C22 H22 119.1
C22 C23 C24 118.1(8)
C22 C23 H23 120.9
C24 C23 H23 120.9
C19 C24 C23 121.2(8)
C19 C24 H24 119.4
C23 C24 H24 119.4
P1 C25 H25A 109.5
P1 C25 H25B 109.5
H25A C25 H25B 109.5
P1 C25 H25C 109.5
H25A C25 H25C 109.5
H25B C25 H25C 109.5
P1 C26 H26A 109.5
P1 C26 H26B 109.5
H26A C26 H26B 109.5
P1 C26 H26C 109.5
H26A C26 H26C 109.5
H26B C26 H26C 109.5
P1 C27 H27A 109.5
P1 C27 H27B 109.5
H27A C27 H27B 109.5
P1 C27 H27C 109.5
H27A C27 H27C 109.5
H27B C27 H27C 109.5
C41 N2 C45 118.3(6)
C41 N2 B32 122.3(6)
C45 N2 B32 119.3(6)
B42 S22 B52 92.6(4)
B42 S22 B82 57.7(4)
B52 S22 B82 57.4(4)
B42 S22 Rh12 74.3(3)
B52 S22 Rh12 69.1(2)
B82 S22 Rh12 101.9(3)
C6 P2 C13 102.0(3)
C6 P2 C19 106.3(3)
C13 P2 C19 103.7(3)
C6 P2 Rh11 116.6(3)
C13 P2 Rh11 111.5(2)
C19 P2 Rh11 115.3(2)
B32 Rh12 P3 122.6(3)
B32 Rh12 P4 119.9(2)
P3 Rh12 P4 96.62(7)
B32 Rh12 B62 45.3(3)
P3 Rh12 B62 95.0(2)
P4 Rh12 B62 165.1(2)
B32 Rh12 S22 116.2(2)
P3 Rh12 S22 97.40(7)
P4 Rh12 S22 99.18(7)
B62 Rh12 S22 88.6(2)
B32 Rh12 B72 43.6(3)
P3 Rh12 B72 163.5(2)
P4 Rh12 B72 99.0(2)
B62 Rh12 B72 68.7(3)
S22 Rh12 B72 85.07(19)
B32 Rh12 B52 85.0(3)
P3 Rh12 B52 86.5(2)
P4 Rh12 B52 146.0(2)
B62 Rh12 B52 44.2(3)
S22 Rh12 B52 47.0(2)
B72 Rh12 B52 83.3(3)
B32 Rh12 B42 82.5(3)
P3 Rh12 B42 142.0(2)
P4 Rh12 B42 92.8(2)
B62 Rh12 B42 83.7(3)
S22 Rh12 B42 44.7(2)
B72 Rh12 B42 42.1(3)
B52 Rh12 B42 66.2(3)
C65 P3 C64 102.8(4)
C65 P3 C66 102.9(3)
C64 P3 C66 102.8(3)
C65 P3 Rh12 112.5(3)
C64 P3 Rh12 115.4(3)
C66 P3 Rh12 118.5(3)
C58 P4 C46 100.9(3)
C58 P4 C52 104.4(3)
C46 P4 C52 102.7(3)
C58 P4 Rh12 113.6(2)
C46 P4 Rh12 117.1(2)
C52 P4 Rh12 116.1(2)
N2 B32 B92 115.2(6)
N2 B32 B72 124.7(7)
B92 B32 B72 64.8(5)
N2 B32 B62 125.6(6)
B92 B32 B62 62.9(5)
B72 B32 B62 104.1(6)
N2 B32 Rh12 130.3(5)
B92 B32 Rh12 114.5(5)
B72 B32 Rh12 79.9(4)
B62 B32 Rh12 76.2(4)
B102 B42 B72 60.4(5)
B102 B42 B82 55.8(5)
B72 B42 B82 106.3(6)
B102 B42 S22 114.3(6)
B72 B42 S22 121.9(6)
B82 B42 S22 63.8(4)
B102 B42 Rh12 102.2(5)
B72 B42 Rh12 64.3(4)
B82 B42 Rh12 97.2(5)
S22 B42 Rh12 61.1(3)
B102 B42 H42B 123.6
B72 B42 H42B 115.6
B82 B42 H42B 128.0
S22 B42 H42B 112.4
Rh12 B42 H42B 127.6
B112 B52 B62 60.0(5)
B112 B52 B82 56.6(5)
B62 B52 B82 107.4(6)
B112 B52 S22 114.8(6)
B62 B52 S22 123.7(5)
B82 B52 S22 63.3(4)
B112 B52 Rh12 105.5(5)
B62 B52 Rh12 64.9(3)
B82 B52 Rh12 102.1(5)
S22 B52 Rh12 64.0(2)
B112 B52 H52B 123.1
B62 B52 H52B 115.4
B82 B52 H52B 126.7
S22 B52 H52B 111.5
Rh12 B52 H52B 123.7
B32 B62 B112 110.2(6)
B32 B62 B92 58.2(4)
B112 B62 B92 58.2(5)
B32 B62 B52 120.8(6)
B112 B62 B52 57.9(5)
B92 B62 B52 106.6(6)
B32 B62 Rh12 58.5(3)
B112 B62 Rh12 108.5(5)
B92 B62 Rh12 99.3(5)
B52 B62 Rh12 71.0(4)
B32 B62 H62B 117.6
B112 B62 H62B 122.8
B92 B62 H62B 128.6
B52 B62 H62B 114.3
Rh12 B62 H62B 122.1
B32 B72 B102 110.4(6)
B32 B72 B42 123.1(7)
B102 B72 B42 57.6(5)
B32 B72 B92 57.5(4)
B102 B72 B92 58.5(5)
B42 B72 B92 107.1(6)
B32 B72 Rh12 56.4(4)
B102 B72 Rh12 106.8(5)
B42 B72 Rh12 73.6(4)
B92 B72 Rh12 95.1(5)
B32 B72 H72B 117.5
B102 B72 H72B 123.2
B42 B72 H72B 112.2
B92 B72 H72B 130.3
Rh12 B72 H72B 124.2
B102 B82 B112 63.7(6)
B102 B82 B42 57.8(5)
B112 B82 B42 104.2(6)
B102 B82 B52 103.3(6)
B112 B82 B52 57.3(5)
B42 B82 B52 94.3(5)
B102 B82 S22 111.1(5)
B112 B82 S22 111.7(5)
B42 B82 S22 58.4(4)
B52 B82 S22 59.3(3)
B102 B82 H82B 120.3
B112 B82 H82B 119.9
B42 B82 H82B 129.2
B52 B82 H82B 129.4
S22 B82 H82B 118.4
B32 B92 B112 112.8(6)
B32 B92 B102 111.5(6)
B112 B92 B102 62.1(5)
B32 B92 B62 58.9(5)
B112 B92 B62 60.5(5)
B102 B92 B62 106.0(6)
B32 B92 B72 57.7(4)
B112 B92 B72 105.4(6)
B102 B92 B72 59.6(5)
B62 B92 B72 96.8(5)
B32 B92 H92B 118.8
B112 B92 H92B 119.1
B102 B92 H92B 119.7
B62 B92 H92B 127.0
B72 B92 H92B 128.1
B82 B102 B42 66.5(5)
B82 B102 B92 112.6(7)
B42 B102 B92 113.6(6)
B82 B102 B72 116.3(6)
B42 B102 B72 62.0(5)
B92 B102 B72 61.9(5)
B82 B102 B112 58.8(5)
B42 B102 B112 106.8(6)
B92 B102 B112 58.0(5)
B72 B102 B112 104.2(6)
B82 B102 H11Z 115.9
B42 B102 H11Z 118.1
B92 B102 H11Z 119.1
B72 B102 H11Z 120.1
B112 B102 H11Z 127.3
B82 B112 B92 113.3(7)
B82 B112 B52 66.0(5)
B92 B112 B52 112.5(5)
B82 B112 B62 116.7(6)
B92 B112 B62 61.3(5)
B52 B112 B62 62.1(5)
B82 B112 B102 57.5(5)
B92 B112 B102 60.0(5)
B52 B112 B102 105.1(6)
B62 B112 B102 105.1(6)
B82 B112 H11Y 116.0
B92 B112 H11Y 118.7
B52 B112 H11Y 119.4
B62 B112 H11Y 119.6
B102 B112 H11Y 127.2
N2 C41 C42 122.9(8)
N2 C41 H41 118.6
C42 C41 H41 118.6
C43 C42 C41 118.1(8)
C43 C42 H42 120.9
C41 C42 H42 120.9
C42 C43 C44 120.4(8)
C42 C43 H43 119.8
C44 C43 H43 119.8
C45 C44 C43 118.9(8)
C45 C44 H44 120.6
C43 C44 H44 120.6
N2 C45 C44 121.4(7)
N2 C45 H45 119.3
C44 C45 H45 119.3
C51 C46 C47 118.0(6)
C51 C46 P4 119.6(5)
C47 C46 P4 122.2(5)
C48 C47 C46 121.1(7)
C48 C47 H47 119.4
C46 C47 H47 119.4
C47 C48 C49 120.4(7)
C47 C48 H48 119.8
C49 C48 H48 119.8
C48 C49 C50 119.5(6)
C48 C49 H49 120.2
C50 C49 H49 120.2
C50 C51 C46 120.3(7)
C50 C51 H51 119.8
C46 C51 H51 119.8
C57 C52 C53 117.6(6)
C57 C52 P4 119.4(5)
C53 C52 P4 123.0(5)
C54 C53 C52 121.0(7)
C54 C53 H53 119.5
C52 C53 H53 119.5
C55 C54 C53 120.6(7)
C55 C54 H54 119.7
C53 C54 H54 119.7
C54 C55 C56 119.9(7)
C54 C55 H55 120.1
C56 C55 H55 120.1
C57 C56 C55 118.6(7)
C57 C56 H56 120.7
C55 C56 H56 120.7
C56 C57 C52 122.3(7)
C56 C57 H57 118.8
C52 C57 H57 118.8
C63 C58 C59 118.4(7)
C63 C58 P4 118.8(5)
C59 C58 P4 122.6(6)
C60 C59 C58 119.6(7)
C60 C59 H59 120.2
C58 C59 H59 120.2
C59 C60 C61 121.3(8)
C59 C60 H60 119.4
C61 C60 H60 119.4
C60 C61 C62 120.0(8)
C60 C61 H61 120.0
C62 C61 H61 120.0
C63 C62 C61 118.8(7)
C63 C62 H62 120.6
C61 C62 H62 120.6
C62 C63 C58 121.8(7)
C62 C63 H63 119.1
C58 C63 H63 119.1
P3 C64 H64A 109.5
P3 C64 H64B 109.5
H64A C64 H64B 109.5
P3 C64 H64C 109.5
H64A C64 H64C 109.5
H64B C64 H64C 109.5
P3 C65 H65A 109.5
P3 C65 H65B 109.5
H65A C65 H65B 109.5
P3 C65 H65C 109.5
H65A C65 H65C 109.5
H65B C65 H65C 109.5
P3 C66 H66A 109.5
P3 C66 H66B 109.5
H66A C66 H66B 109.5
P3 C66 H66C 109.5
H66A C66 H66C 109.5
H66B C66 H66C 109.5
C102 C103 C98 119.9(7)
C102 C103 H103 120.1
C98 C103 H103 120.1
B4 Rh8 B3 47.0(3)
B4 Rh8 P5 100.7(2)
B3 Rh8 P5 83.2(2)
B4 Rh8 P6 161.3(2)
B3 Rh8 P6 142.2(2)
P5 Rh8 P6 97.14(7)
B4 Rh8 B9 46.5(3)
B3 Rh8 B9 82.8(3)
P5 Rh8 B9 142.6(2)
P6 Rh8 B9 114.8(2)
B4 Rh8 S7 87.1(2)
B3 Rh8 S7 51.59(19)
P5 Rh8 S7 106.76(7)
P6 Rh8 S7 93.17(6)
B9 Rh8 S7 91.01(19)
C104 P5 C106 105.7(4)
C104 P5 C105 102.8(4)
C106 P5 C105 101.8(3)
C104 P5 Rh8 117.7(2)
C106 P5 Rh8 112.3(3)
C105 P5 Rh8 114.9(3)
C86 P6 C92 103.8(3)
C86 P6 C98 103.6(3)
C92 P6 C98 103.7(3)
C86 P6 Rh8 117.7(2)
C92 P6 Rh8 119.5(3)
C98 P6 Rh8 106.7(2)
C85 N3 C81 117.6(7)
C85 N3 B9 121.4(6)
C81 N3 B9 120.8(6)
B11 S7 B2 57.8(4)
B11 S7 B3 97.9(4)
B2 S7 B3 55.9(3)
B11 S7 Rh8 106.0(3)
B2 S7 Rh8 108.4(2)
B3 S7 Rh8 60.0(2)
B3 B1 B2 65.8(5)
B3 B1 B5 110.7(6)
B2 B1 B5 110.8(6)
B3 B1 B4 61.3(4)
B2 B1 B4 114.8(6)
B5 B1 B4 60.4(4)
B3 B1 B6 112.1(6)
B2 B1 B6 60.0(5)
B5 B1 B6 60.1(5)
B4 B1 B6 109.8(6)
B3 B1 H1B 118.1
B2 B1 H1B 117.4
B5 B1 H1B 121.4
B4 B1 H1B 119.5
B6 B1 H1B 121.4
B1 B2 B6 61.4(5)
B1 B2 B3 57.0(4)
B6 B2 B3 106.3(6)
B1 B2 B11 105.3(6)
B6 B2 B11 57.4(5)
B3 B2 B11 105.8(5)
B1 B2 S7 111.7(5)
B6 B2 S7 110.4(6)
B3 B2 S7 64.2(3)
B11 B2 S7 60.5(4)
B1 B2 H2B 121.9
B6 B2 H2B 121.9
B3 B2 H2B 122.9
B11 B2 H2B 124.7
S7 B2 H2B 117.4
B1 B3 B4 60.8(5)
B1 B3 B2 57.2(4)
B4 B3 B2 107.5(6)
B1 B3 S7 108.2(5)
B4 B3 S7 113.7(5)
B2 B3 S7 59.8(3)
B1 B3 Rh8 118.6(5)
B4 B3 Rh8 65.8(4)
B2 B3 Rh8 118.8(5)
S7 B3 Rh8 68.4(2)
B1 B3 H3B 121.4
B4 B3 H3B 120.1
B2 B3 H3B 122.0
S7 B3 H3B 119.1
Rh8 B3 H3B 110.1
B5 B4 B1 58.5(4)
B5 B4 B3 106.3(5)
B1 B4 B3 57.9(4)
B5 B4 B9 58.0(4)
B1 B4 B9 108.2(5)
B3 B4 B9 115.7(5)
B5 B4 Rh8 118.2(5)
B1 B4 Rh8 117.5(5)
B3 B4 Rh8 67.3(3)
B9 B4 Rh8 70.2(4)
B5 B4 H4B 123.0
B1 B4 H4B 122.5
B3 B4 H4B 120.3
B9 B4 H4B 118.1
Rh8 B4 H4B 109.4
B1 B5 B9 113.9(6)
B1 B5 B10 111.5(6)
B9 B5 B10 65.5(4)
B1 B5 B6 61.3(5)
B9 B5 B6 115.0(6)
B10 B5 B6 60.4(5)
B1 B5 B4 61.1(5)
B9 B5 B4 62.2(4)
B10 B5 B4 113.7(6)
B6 B5 B4 111.3(6)
B1 B5 H5B 119.8
B9 B5 H5B 116.0
B10 B5 H5B 118.4
B6 B5 H5B 119.7
B4 B5 H5B 119.6
B11 B6 B2 65.0(5)
B11 B6 B5 108.7(6)
B2 B6 B5 108.4(6)
B11 B6 B10 63.1(5)
B2 B6 B10 116.2(6)
B5 B6 B10 59.6(5)
B11 B6 B1 109.0(6)
B2 B6 B1 58.7(5)
B5 B6 B1 58.6(5)
B10 B6 B1 108.6(6)
B11 B6 H6B 119.1
B2 B6 H6B 117.9
B5 B6 H6B 123.3
B10 B6 H6B 118.3
B1 B6 H6B 123.5
N3 B9 B5 111.4(6)
N3 B9 B4 120.0(5)
B5 B9 B4 59.7(5)
N3 B9 B10 117.0(6)
B5 B9 B10 57.7(4)
B4 B9 B10 105.7(5)
N3 B9 Rh8 124.7(4)
B5 B9 Rh8 113.9(5)
B4 B9 Rh8 63.4(3)
B10 B9 Rh8 113.3(5)
B5 B10 B6 60.0(5)
B5 B10 B11 105.2(6)
B6 B10 B11 58.1(5)
B5 B10 B9 56.9(4)
B6 B10 B9 107.6(6)
B11 B10 B9 110.3(6)
B5 B10 H10B 140.6
B6 B10 H10B 138.4
B11 B10 H10B 113.4
B9 B10 H10B 112.9
B6 B11 B10 58.8(5)
B6 B11 B2 57.6(5)
B10 B11 B2 106.8(6)
B6 B11 S7 111.5(5)
B10 B11 S7 117.9(5)
B2 B11 S7 61.6(4)
B6 B11 H11B 140.3
B10 B11 H11B 110.3
B2 B11 H11B 141.8
S7 B11 H11B 107.0
N3 C81 C82 122.4(7)
N3 C81 H81 118.8
C82 C81 H81 118.8
C81 C82 C83 119.2(8)
C81 C82 H82 120.4
C83 C82 H82 120.4
C84 C83 C82 118.0(8)
C84 C83 H83 121.0
C82 C83 H83 121.0
C83 C84 C85 120.3(7)
C83 C84 H84 119.8
C85 C84 H84 119.8
N3 C85 C84 122.3(7)
N3 C85 H85 118.8
C84 C85 H85 118.8
C91 C86 C87 119.1(6)
C91 C86 P6 120.1(5)
C87 C86 P6 120.8(5)
C88 C87 C86 120.0(6)
C88 C87 H87 120.0
C86 C87 H87 120.0
C89 C88 C87 120.8(6)
C89 C88 H88 119.6
C87 C88 H88 119.6
C88 C89 C90 119.6(7)
C88 C89 H89 120.2
C90 C89 H89 120.2
C91 C90 C89 119.7(7)
C91 C90 H90 120.1
C89 C90 H90 120.1
C90 C91 C86 120.7(6)
C90 C91 H91 119.6
C86 C91 H91 119.6
P5 C106 H10A 109.5
P5 C106 H10Z 109.5
H10A C106 H10Z 109.5
P5 C106 H10C 109.5
H10A C106 H10C 109.5
H10Z C106 H10C 109.5
P5 C105 H10D 109.5
P5 C105 H10E 109.5
H10D C105 H10E 109.5
P5 C105 H10F 109.5
H10D C105 H10F 109.5
H10E C105 H10F 109.5
P5 C104 H10G 109.5
P5 C104 H10H 109.5
H10G C104 H10H 109.5
P5 C104 H10I 109.5
H10G C104 H10I 109.5
H10H C104 H10I 109.5
C93 C92 C97 118.4(7)
C93 C92 P6 123.2(6)
C97 C92 P6 118.4(5)
C92 C93 C94 120.9(8)
C92 C93 H93 119.6
C94 C93 H93 119.6
C95 C94 C93 120.3(8)
C95 C94 H94 119.9
C93 C94 H94 119.9
C94 C95 C96 120.5(8)
C94 C95 H95 119.8
C96 C95 H95 119.8
C95 C96 C97 120.3(9)
C95 C96 H96 119.8
C97 C96 H96 119.8
C96 C97 C92 119.7(8)
C96 C97 H97 120.2
C92 C97 H97 120.2
C99 C98 C103 118.6(6)
C99 C98 P6 124.4(6)
C103 C98 P6 116.8(5)
C100 C99 C98 120.3(8)
C100 C99 H99 119.8
C98 C99 H99 119.8
C101 C100 C99 120.5(7)
C101 C100 H100 119.7
C99 C100 H100 119.7
C100 C101 C102 120.0(7)
C100 C101 H101 120.0
C102 C101 H101 120.0
C103 C102 C101 120.6(8)
C103 C102 H102 119.7
C101 C102 H102 119.7
F5 C201 F6 109.4(9)
F5 C201 F4 106.4(7)
F6 C201 F4 108.0(8)
F5 C201 S5 111.1(7)
F6 C201 S5 111.5(6)
F4 C201 S5 110.3(7)
Cl7 C206 Cl8 112.6(6)
Cl7 C206 H200 109.1
Cl8 C206 H200 109.1
Cl7 C206 H201 109.1
Cl8 C206 H201 109.1
H200 C206 H201 107.8
Cl6 C205 Cl5 110.7(5)
Cl6 C205 H202 109.5
Cl5 C205 H202 109.5
Cl6 C205 H203 109.5
Cl5 C205 H203 109.5
H202 C205 H203 108.1
Cl1 C202 Cl2 111.4(6)
Cl1 C202 H204 109.3
Cl2 C202 H204 109.3
Cl1 C202 H205 109.3
Cl2 C202 H205 109.3
H204 C202 H205 108.0
Cl3 C203 Cl4 113.0(6)
Cl3 C203 H206 109.0
Cl4 C203 H206 109.0
Cl3 C203 H207 109.0
Cl4 C203 H207 109.0
H206 C203 H207 107.8
Cl10 C204 Cl9 115.4(6)
Cl10 C204 H208 108.4
Cl9 C204 H208 108.4
Cl10 C204 H209 108.4
Cl9 C204 H209 108.4
H208 C204 H209 107.5
C51 C50 C49 120.6(7)
C51 C50 H50 119.7
C49 C50 H50 119.7
O6 S5 O5 114.9(3)
O6 S5 O4 114.5(3)
O5 S5 O4 115.0(3)
O6 S5 C201 102.1(4)
O5 S5 C201 104.4(4)
O4 S5 C201 103.8(4)
F3 C200 F2 106.9(7)
F3 C200 F1 106.3(7)
F2 C200 F1 105.9(8)
F3 C200 S4 112.4(6)
F2 C200 S4 112.1(6)
F1 C200 S4 112.7(6)
O2 S4 O1 114.4(4)
O2 S4 O3 116.4(4)
O1 S4 O3 112.9(4)
O2 S4 C200 104.0(4)
O1 S4 C200 103.7(4)
O3 S4 C200 103.5(4)
F8A C99A F9A 105.1(13)
F8A C99A F7A 105.2(13)
F9A C99A F7A 106.1(13)
F8A C99A S20A 112.8(12)
F9A C99A S20A 113.2(11)
F7A C99A S20A 113.7(11)
O8A S20A O9A 117.2(9)
O8A S20A O7A 112.8(9)
O9A S20A O7A 113.7(9)
O8A S20A C99A 104.3(8)
O9A S20A C99A 105.1(8)
O7A S20A C99A 101.7(8)
F9B C99B F8B 107.8(11)
F9B C99B F7B 106.0(11)
F8B C99B F7B 103.2(11)
F9B C99B S20B 114.1(10)
F8B C99B S20B 112.8(10)
F7B C99B S20B 112.2(9)
O8B S20B O9B 116.9(7)
O8B S20B O7B 115.1(7)
O9B S20B O7B 113.7(7)
O8B S20B C99B 103.6(6)
O9B S20B C99B 103.7(6)
O7B S20B C99B 101.1(7)

loop_
_geom_bond_atom_site_label_1
_geom_bond_atom_site_label_2
_geom_bond_distance
B61 B31 1.778(14)
B61 B91 1.815(15)
B61 B51 1.831(15)
B61 B111 1.845(15)
B61 Rh11 2.357(9)
B61 H61B 1.1200
N1 C5 1.325(10)
N1 C1 1.333(11)
N1 B31 1.547(11)
Rh11 B31 2.108(8)
Rh11 P1 2.331(2)
Rh11 P2 2.335(2)
Rh11 S21 2.364(2)
Rh11 B51 2.426(11)
Rh11 B71 2.496(9)
P1 C27 1.793(7)
P1 C26 1.801(8)
P1 C25 1.830(8)
S21 B41 1.873(10)
S21 B51 1.942(11)
S21 B81 1.961(11)
B31 B71 1.666(12)
B31 B91 1.695(13)
B41 B101 1.698(14)
B41 B81 1.869(18)
B41 B71 1.881(13)
B41 H41B 1.1200
B51 B111 1.830(17)
B51 B81 1.881(16)
B51 H51B 1.1200
B71 B101 1.796(16)
B71 B91 1.847(15)
B71 H71B 1.1200
B81 B111 1.663(16)
B81 B101 1.732(17)
B81 H81B 1.1200
B91 B111 1.740(17)
B91 B101 1.793(14)
B91 H91B 1.1200
B101 B111 1.768(17)
B101 H11U 1.1200
B111 H11X 1.1200
C1 C2 1.366(13)
C1 H1 0.9500
C2 C4 1.350(13)
C2 H2 0.9500
C3 C4 1.343(14)
C3 C5 1.397(13)
C3 H3 0.9500
C4 H4 0.9500
C5 H5 0.9500
C6 C7 1.386(9)
C6 C12 1.402(10)
C6 P2 1.822(8)
C7 C9 1.391(10)
C7 H7 0.9500
C9 C10 1.367(11)
C9 H9 0.9500
C10 C11 1.380(11)
C10 H10 0.9500
C11 C12 1.372(10)
C11 H11 0.9500
C12 H12 0.9500
C13 C18 1.377(9)
C13 C14 1.388(10)
C13 P2 1.829(7)
C14 C15 1.391(10)
C14 H14 0.9500
C15 C16 1.377(11)
C15 H15 0.9500
C16 C17 1.362(10)
C16 H16 0.9500
C17 C18 1.387(9)
C17 H17 0.9500
C18 H18 0.9500
C19 C24 1.369(10)
C19 C20 1.387(10)
C19 P2 1.837(7)
C20 C21 1.388(10)
C20 H20 0.9500
C21 C22 1.353(12)
C21 H21 0.9500
C22 C23 1.370(12)
C22 H22 0.9500
C23 C24 1.394(10)
C23 H23 0.9500
C24 H24 0.9500
C25 H25A 0.9800
C25 H25B 0.9800
C25 H25C 0.9800
C26 H26A 0.9800
C26 H26B 0.9800
C26 H26C 0.9800
C27 H27A 0.9800
C27 H27B 0.9800
C27 H27C 0.9800
N2 C41 1.332(9)
N2 C45 1.355(9)
N2 B32 1.538(10)
S22 B42 1.910(10)
S22 B52 1.936(9)
S22 B82 2.012(8)
S22 Rh12 2.3786(19)
Rh12 B32 2.080(8)
Rh12 P3 2.321(2)
Rh12 P4 2.3544(18)
Rh12 B62 2.368(7)
Rh12 B72 2.458(8)
Rh12 B52 2.473(8)
Rh12 B42 2.617(9)
P3 C65 1.799(7)
P3 C64 1.810(7)
P3 C66 1.812(6)
P4 C58 1.823(8)
P4 C46 1.823(7)
P4 C52 1.824(7)
B32 B92 1.718(10)
B32 B72 1.723(12)
B32 B62 1.732(12)
B42 B102 1.749(12)
B42 B72 1.830(12)
B42 B82 1.896(13)
B42 H42B 1.1200
B52 B112 1.748(11)
B52 B62 1.822(11)
B52 B82 1.897(13)
B52 H52B 1.1200
B62 B112 1.786(11)
B62 B92 1.801(12)
B62 H62B 1.1200
B72 B102 1.801(11)
B72 B92 1.843(12)
B72 H72B 1.1200
B82 B102 1.711(13)
B82 B112 1.734(13)
B82 H82B 1.1200
B92 B112 1.745(12)
B92 B102 1.782(13)
B92 H92B 1.1200
B102 B112 1.819(14)
B102 H11Z 1.1200
B112 H11Y 1.1200
C41 C42 1.374(10)
C41 H41 0.9500
C42 C43 1.354(11)
C42 H42 0.9500
C43 C44 1.375(11)
C43 H43 0.9500
C44 C45 1.366(10)
C44 H44 0.9500
C45 H45 0.9500
C46 C51 1.398(9)
C46 C47 1.405(9)
C47 C48 1.371(9)
C47 H47 0.9500
C48 C49 1.377(10)
C48 H48 0.9500
C49 C50 1.389(10)
C49 H49 0.9500
C51 C50 1.381(9)
C51 H51 0.9500
C52 C57 1.382(9)
C52 C53 1.400(9)
C53 C54 1.373(9)
C53 H53 0.9500
C54 C55 1.373(10)
C54 H54 0.9500
C55 C56 1.403(10)
C55 H55 0.9500
C56 C57 1.381(9)
C56 H56 0.9500
C57 H57 0.9500
C58 C63 1.392(9)
C58 C59 1.402(10)
C59 C60 1.364(11)
C59 H59 0.9500
C60 C61 1.377(11)
C60 H60 0.9500
C61 C62 1.390(10)
C61 H61 0.9500
C62 C63 1.368(10)
C62 H62 0.9500
C63 H63 0.9500
C64 H64A 0.9800
C64 H64B 0.9800
C64 H64C 0.9800
C65 H65A 0.9800
C65 H65B 0.9800
C65 H65C 0.9800
C66 H66A 0.9800
C66 H66B 0.9800
C66 H66C 0.9800
C103 C102 1.366(9)
C103 C98 1.406(10)
C103 H103 0.9500
Rh8 B4 2.247(8)
Rh8 B3 2.273(8)
Rh8 P5 2.2798(19)
Rh8 P6 2.3419(19)
Rh8 B9 2.366(8)
Rh8 S7 2.4383(18)
P5 C104 1.798(8)
P5 C106 1.804(7)
P5 C105 1.805(7)
P6 C86 1.818(7)
P6 C92 1.823(8)
P6 C98 1.831(7)
N3 C85 1.339(8)
N3 C81 1.353(9)
N3 B9 1.566(10)
S7 B11 1.952(9)
S7 B2 1.973(8)
S7 B3 2.056(8)
B1 B3 1.739(11)
B1 B2 1.744(11)
B1 B5 1.744(13)
B1 B4 1.791(10)
B1 B6 1.792(11)
B1 H1B 1.1200
B2 B6 1.768(13)
B2 B3 1.891(11)
B2 B11 1.898(13)
B2 H2B 1.1200
B3 B4 1.802(12)
B3 H3B 1.1200
B4 B5 1.779(11)
B4 B9 1.823(12)
B4 H4B 1.1200
B5 B9 1.748(11)
B5 B10 1.764(11)
B5 B6 1.771(11)
B5 H5B 1.1200
B6 B11 1.765(12)
B6 B10 1.779(13)
B6 H6B 1.1200
B9 B10 1.899(10)
B10 B11 1.854(13)
B10 H10B 1.1200
B11 H11B 1.1200
C81 C82 1.363(11)
C81 H81 0.9500
C82 C83 1.395(10)
C82 H82 0.9500
C83 C84 1.357(11)
C83 H83 0.9500
C84 C85 1.368(10)
C84 H84 0.9500
C85 H85 0.9500
C86 C91 1.390(9)
C86 C87 1.400(9)
C87 C88 1.379(10)
C87 H87 0.9500
C88 C89 1.376(10)
C88 H88 0.9500
C89 C90 1.401(9)
C89 H89 0.9500
C90 C91 1.379(10)
C90 H90 0.9500
C91 H91 0.9500
C106 H10A 0.9800
C106 H10Z 0.9800
C106 H10C 0.9800
C105 H10D 0.9800
C105 H10E 0.9800
C105 H10F 0.9800
C104 H10G 0.9800
C104 H10H 0.9800
C104 H10I 0.9800
C92 C93 1.384(9)
C92 C97 1.411(11)
C93 C94 1.385(11)
C93 H93 0.9500
C94 C95 1.365(12)
C94 H94 0.9500
C95 C96 1.371(12)
C95 H95 0.9500
C96 C97 1.393(10)
C96 H96 0.9500
C97 H97 0.9500
C98 C99 1.385(9)
C99 C100 1.380(9)
C99 H99 0.9500
C100 C101 1.360(12)
C100 H100 0.9500
C101 C102 1.379(11)
C101 H101 0.9500
C102 H102 0.9500
C201 F5 1.319(10)
C201 F6 1.321(10)
C201 F4 1.347(9)
C201 S5 1.819(10)
C206 Cl7 1.728(9)
C206 Cl8 1.753(9)
C206 H200 0.9900
C206 H201 0.9900
C205 Cl6 1.756(8)
C205 Cl5 1.778(9)
C205 H202 0.9900
C205 H203 0.9900
C202 Cl1 1.746(10)
C202 Cl2 1.774(11)
C202 H204 0.9900
C202 H205 0.9900
C203 Cl3 1.746(9)
C203 Cl4 1.751(9)
C203 H206 0.9900
C203 H207 0.9900
C204 Cl10 1.719(10)
C204 Cl9 1.732(10)
C204 H208 0.9900
C204 H209 0.9900
C50 H50 0.9500
S5 O6 1.425(5)
S5 O5 1.432(5)
S5 O4 1.439(5)
C200 F3 1.311(9)
C200 F2 1.311(10)
C200 F1 1.330(9)
C200 S4 1.790(8)
S4 O2 1.424(6)
S4 O1 1.433(6)
S4 O3 1.438(5)
C99A F8A 1.320(15)
C99A F9A 1.321(15)
C99A F7A 1.322(15)
C99A S20A 1.787(13)
S20A O8A 1.419(10)
S20A O9A 1.430(11)
S20A O7A 1.462(11)
C99B F9B 1.307(13)
C99B F8B 1.317(14)
C99B F7B 1.336(13)
C99B S20B 1.795(12)
S20B O8B 1.417(9)
S20B O9B 1.445(9)
S20B O7B 1.458(9)
